data_7124534
loop_
_publ_author_name
'Lin, Li-Dan'
'Li, Zhong'
'Liu, Jin-Hua'
'Sun, Yan-Qiong'
'Li, Xin-Xiong'
'Zheng, Shou-Tian'

_publ_section_title
;
 New type composite MOFs based on high-valent Sb(V)-based units and
 cuprous-halide clusters
;
_journal_name_full 'Chemical Communications'
_journal_paper_doi 10.1039/C9CC08443F
_journal_year 2019
_chemical_formula_sum 'C19 H20 Cl Cu3 I2 N3 O6 Sb'
_chemical_formula_weight 988.00
_space_group_crystal_system orthorhombic
_space_group_IT_number 60
_space_group_name_Hall '-P 2n 2ab'
_space_group_name_H-M_alt 'P b c n'
_atom_sites_solution_hydrogens geom
_audit_creation_method SHELXL-2013
_audit_update_record
;
2019-10-28 deposited with the CCDC.	2019-11-21 downloaded from the CCDC.
;
_cell_angle_alpha 90
_cell_angle_beta 90
_cell_angle_gamma 90
_cell_formula_units_Z 8
_cell_length_a 12.5861(12)
_cell_length_b 13.0814(12)
_cell_length_c 32.104(3)
_cell_measurement_reflns_used 7055
_cell_measurement_temperature 296(2)
_cell_measurement_theta_max 25.02
_cell_measurement_theta_min 2.33
_cell_volume 5285.7(9)
_computing_structure_refinement 'SHELXL-2013 (Sheldrick, 2013)'
_diffrn_ambient_temperature 296(2)
_diffrn_measured_fraction_theta_full 0.967
_diffrn_measured_fraction_theta_max 0.992
_diffrn_measurement_device_type 'Bruker APEX-II CCD'
_diffrn_measurement_method '\f and \w scans'
_diffrn_radiation_type MoK\a
_diffrn_radiation_wavelength 0.71073
_diffrn_reflns_av_R_equivalents 0.0319
_diffrn_reflns_av_unetI/netI 0.0279
_diffrn_reflns_Laue_measured_fraction_full 0.967
_diffrn_reflns_Laue_measured_fraction_max 0.992
_diffrn_reflns_limit_h_max 14
_diffrn_reflns_limit_h_min -14
_diffrn_reflns_limit_k_max 15
_diffrn_reflns_limit_k_min -7
_diffrn_reflns_limit_l_max 38
_diffrn_reflns_limit_l_min -33
_diffrn_reflns_number 20123
_diffrn_reflns_point_group_measured_fraction_full 0.967
_diffrn_reflns_point_group_measured_fraction_max 0.992
_diffrn_reflns_theta_full 25.242
_diffrn_reflns_theta_max 25.018
_diffrn_reflns_theta_min 2.056
_exptl_absorpt_coefficient_mu 5.870
_exptl_absorpt_correction_T_max 0.7452
_exptl_absorpt_correction_T_min 0.6048
_exptl_absorpt_correction_type none
_exptl_crystal_colour colorless
_exptl_crystal_density_diffrn 2.483
_exptl_crystal_description block
_exptl_crystal_F_000 3712
_exptl_crystal_size_max 0.15
_exptl_crystal_size_mid 0.12
_exptl_crystal_size_min 0.12
_refine_diff_density_max 2.510
_refine_diff_density_min -1.519
_refine_diff_density_rms 0.155
_refine_ls_extinction_method none
_refine_ls_goodness_of_fit_ref 1.009
_refine_ls_hydrogen_treatment constr
_refine_ls_matrix_type full
_refine_ls_number_parameters 311
_refine_ls_number_reflns 4626
_refine_ls_number_restraints 6
_refine_ls_restrained_S_all 1.011
_refine_ls_R_factor_all 0.0439
_refine_ls_R_factor_gt 0.0342
_refine_ls_shift/su_max 0.001
_refine_ls_shift/su_mean 0.000
_refine_ls_structure_factor_coef Fsqd
_refine_ls_weighting_details
;
 w=1/[\s^2^(Fo^2^)+(0.0369P)^2^+45.7112P]
 where P=(Fo^2^+2Fc^2^)/3
;
_refine_ls_weighting_scheme calc
_refine_ls_wR_factor_gt 0.0791
_refine_ls_wR_factor_ref 0.0842
_reflns_Friedel_coverage 0.000
_reflns_number_gt 3913
_reflns_number_total 4626
_reflns_threshold_expression 'I > 2\s(I)'
_cod_data_source_file c9cc08443f2.cif
_cod_data_source_block 1
_cod_original_cell_volume 5285.7(8)
_cod_database_code 7124534
_shelx_space_group_comment
;
The symmetry employed for this shelxl refinement is uniquely defined
by the following loop, which should always be used as a source of
symmetry information in preference to the above space-group names.
They are only intended as comments.
;
_shelxl_version_number 2013-2

loop_
_space_group_symop_operation_xyz
'x, y, z'
'-x+1/2, -y+1/2, z+1/2'
'-x, y, -z+1/2'
'x+1/2, -y+1/2, -z'
'-x, -y, -z'
'x-1/2, y-1/2, -z-1/2'
'x, -y, z-1/2'
'-x-1/2, y-1/2, z'

loop_
_atom_site_label
_atom_site_type_symbol
_atom_site_fract_x
_atom_site_fract_y
_atom_site_fract_z
_atom_site_U_iso_or_equiv
_atom_site_adp_type
_atom_site_occupancy
_atom_site_site_symmetry_order
_atom_site_calc_flag
_atom_site_refinement_flags_posn
_atom_site_refinement_flags_adp
Sb1 Sb -0.19224(3) 0.37749(3) 0.53594(2) 0.01414(11) Uani 1 1 d . .
I2 I -0.39775(3) 0.86468(3) 0.30682(2) 0.02498(12) Uani 1 1 d . .
I1 I -0.34198(3) 0.60379(3) 0.22709(2) 0.02217(12) Uani 1 1 d . .
Cu4 Cu -0.46187(7) 0.66728(7) 0.28930(2) 0.0263(2) Uani 1 1 d . .
Cu5 Cu -0.41352(7) 0.81404(9) 0.22772(3) 0.0407(3) Uani 1 1 d . .
Cu6 Cu -0.19746(8) 0.82336(11) 0.23457(3) 0.0550(3) Uani 1 1 d . .
Cl1 Cl -0.28800(12) 0.87609(13) 0.18262(5) 0.0242(3) Uani 1 1 d . .
O1 O -0.3444(3) 0.3662(3) 0.52052(14) 0.0234(10) Uani 1 1 d . .
O2 O -0.1570(4) 0.3362(4) 0.47818(13) 0.0259(10) Uani 1 1 d . .
O3 O -0.1958(4) 0.5206(3) 0.51676(14) 0.0297(11) Uani 1 1 d . .
O4 O -0.2036(5) 0.2391(4) 0.55748(16) 0.0414(14) Uani 1 1 d . .
N1 N -0.4180(4) 0.5985(4) 0.34326(16) 0.0223(12) Uani 1 1 d . .
O5 O -0.2143(5) 0.4324(5) 0.59140(16) 0.0486(16) Uani 1 1 d . .
C2 C -0.4468(5) 0.5363(5) 0.41271(19) 0.0196(13) Uani 1 1 d . .
H2A H -0.4936 0.5283 0.4349 0.024 Uiso 1 1 calc R U
O6 O -0.0387(4) 0.3757(6) 0.54554(17) 0.0561(19) Uani 1 1 d . .
C3 C -0.4821(5) 0.5800(5) 0.37563(19) 0.0208(14) Uani 1 1 d . .
H3A H -0.5536 0.5971 0.3733 0.025 Uiso 1 1 calc R U
C1 C -0.3426(5) 0.5048(5) 0.41663(18) 0.0180(13) Uani 1 1 d . .
C4 C -0.2960(5) 0.4588(5) 0.45630(18) 0.0176(13) Uani 1 1 d . .
C10 C -0.0862(5) 0.3005(5) 0.61396(19) 0.0173(13) Uani 1 1 d . .
C14 C -0.0255(5) 0.2683(5) 0.65274(19) 0.0192(13) Uani 1 1 d . .
C11 C -0.1299(5) 0.2093(5) 0.5888(2) 0.0209(14) Uani 1 1 d . .
H11A H -0.0711 0.1736 0.5759 0.025 Uiso 1 1 calc R U
H11B H -0.1646 0.1621 0.6078 0.025 Uiso 1 1 calc R U
C12 C -0.1793(5) 0.3722(5) 0.62523(19) 0.0209(14) Uani 1 1 d . .
H12A H -0.2383 0.3313 0.6353 0.025 Uiso 1 1 calc R U
H12B H -0.1573 0.4169 0.6477 0.025 Uiso 1 1 calc R U
C5 C 0.0204(6) 0.3416(6) 0.6782(2) 0.0317(17) Uani 1 1 d . .
H5A H 0.0083 0.4104 0.6728 0.038 Uiso 1 1 calc R U
C13 C -0.0046(5) 0.3581(6) 0.5862(2) 0.0276(16) Uani 1 1 d . .
H13A H 0.0115 0.4233 0.5992 0.033 Uiso 1 1 calc R U
H13B H 0.0606 0.3187 0.5853 0.033 Uiso 1 1 calc R U
C15 C -0.0073(5) 0.1673(5) 0.6643(2) 0.0254(15) Uani 1 1 d . .
H15A H -0.0381 0.1145 0.6491 0.031 Uiso 1 1 calc R U
C6 C -0.2761(5) 0.5234(6) 0.3825(2) 0.0288(16) Uani 1 1 d . .
H6A H -0.2049 0.5047 0.3835 0.035 Uiso 1 1 calc R U
C7 C -0.3171(5) 0.5695(6) 0.3476(2) 0.0309(17) Uani 1 1 d . .
H7A H -0.2712 0.5814 0.3254 0.037 Uiso 1 1 calc R U
C8 C -0.2335(8) 0.3605(8) 0.4473(3) 0.059(3) Uani 1 1 d . U
H8A H -0.2831 0.3041 0.4449 0.071 Uiso 1 1 calc R U
H8B H -0.1976 0.3678 0.4207 0.071 Uiso 1 1 calc R U
C9 C -0.3790(7) 0.4261(10) 0.4873(3) 0.077(4) Uani 1 1 d . .
H9A H -0.4122 0.4870 0.4985 0.092 Uiso 1 1 calc R U
H9B H -0.4335 0.3883 0.4724 0.092 Uiso 1 1 calc R U
C16 C 0.0840(5) 0.3138(7) 0.7114(2) 0.037(2) Uani 1 1 d . .
H16A H 0.1147 0.3652 0.7274 0.044 Uiso 1 1 calc R U
N2 N 0.1035(4) 0.2164(6) 0.72166(18) 0.0337(15) Uani 1 1 d . .
C17 C 0.0554(6) 0.1449(6) 0.6980(2) 0.0374(19) Uani 1 1 d . .
H17A H 0.0654 0.0765 0.7048 0.045 Uiso 1 1 calc R U
C19 C -0.2201(8) 0.5363(7) 0.4746(3) 0.055(2) Uiso 1 1 d . .
H19A H -0.1545 0.5347 0.4587 0.066 Uiso 1 1 calc R U
H19B H -0.2507 0.6039 0.4715 0.066 Uiso 1 1 calc R U
N5 N -0.0645(4) 0.6752(4) 0.54252(16) 0.0194(11) Uani 1 1 d . .
C18 C -0.0567(6) 0.6672(6) 0.5886(2) 0.0359(18) Uani 1 1 d . .

loop_
_atom_site_aniso_label
_atom_site_aniso_U_11
_atom_site_aniso_U_22
_atom_site_aniso_U_33
_atom_site_aniso_U_23
_atom_site_aniso_U_13
_atom_site_aniso_U_12
Sb1 0.0139(2) 0.0170(2) 0.0115(2) 0.00170(15) -0.00046(14) -0.00197(15)
I2 0.0267(2) 0.0258(2) 0.0224(2) -0.00659(18) -0.00196(17) -0.00307(18)
I1 0.0233(2) 0.0239(2) 0.0193(2) -0.00122(17) 0.00221(16) 0.00187(17)
Cu4 0.0337(5) 0.0296(5) 0.0156(4) 0.0054(3) -0.0025(3) 0.0051(4)
Cu5 0.0330(5) 0.0617(7) 0.0274(5) -0.0007(5) 0.0031(4) -0.0212(5)
Cu6 0.0358(5) 0.1086(10) 0.0205(5) 0.0058(5) -0.0086(4) 0.0294(6)
Cl1 0.0233(7) 0.0298(9) 0.0197(8) 0.0067(7) -0.0043(6) -0.0024(7)
O1 0.011(2) 0.032(3) 0.027(2) 0.014(2) -0.0038(18) -0.0036(19)
O2 0.025(2) 0.040(3) 0.012(2) -0.001(2) -0.0021(18) 0.012(2)
O3 0.049(3) 0.019(2) 0.022(3) 0.009(2) -0.018(2) -0.011(2)
O4 0.068(4) 0.020(3) 0.037(3) 0.004(2) -0.035(3) -0.002(3)
N1 0.026(3) 0.026(3) 0.015(3) 0.004(2) -0.004(2) 0.000(2)
O5 0.070(4) 0.058(4) 0.018(3) -0.003(2) -0.006(3) 0.039(3)
C2 0.021(3) 0.025(3) 0.013(3) 0.002(3) 0.003(2) 0.004(3)
O6 0.019(3) 0.121(6) 0.028(3) 0.035(3) -0.009(2) -0.023(3)
C3 0.021(3) 0.023(3) 0.019(3) 0.000(3) 0.002(3) 0.003(3)
C1 0.019(3) 0.024(3) 0.011(3) -0.002(3) -0.002(2) -0.001(3)
C4 0.018(3) 0.023(3) 0.012(3) 0.005(3) -0.001(2) 0.001(3)
C10 0.013(3) 0.020(3) 0.018(3) 0.004(3) -0.001(2) -0.001(2)
C14 0.013(3) 0.029(4) 0.016(3) 0.003(3) 0.002(2) -0.002(3)
C11 0.023(3) 0.020(3) 0.020(3) 0.002(3) -0.010(3) 0.006(3)
C12 0.030(3) 0.021(3) 0.012(3) 0.000(3) -0.004(2) 0.005(3)
C5 0.035(4) 0.037(4) 0.024(4) 0.010(3) -0.010(3) -0.017(3)
C13 0.014(3) 0.045(4) 0.024(4) 0.010(3) -0.003(3) -0.010(3)
C15 0.032(4) 0.030(4) 0.014(3) -0.003(3) -0.001(3) 0.011(3)
C6 0.019(3) 0.051(5) 0.017(3) 0.006(3) -0.002(3) -0.001(3)
C7 0.025(4) 0.050(5) 0.018(3) 0.007(3) 0.001(3) -0.005(3)
C8 0.066(5) 0.081(6) 0.030(4) -0.006(4) -0.009(4) 0.027(5)
C9 0.027(4) 0.131(10) 0.072(7) 0.085(7) -0.018(4) -0.024(5)
C16 0.023(4) 0.067(6) 0.019(4) 0.007(4) -0.007(3) -0.020(4)
N2 0.020(3) 0.065(5) 0.016(3) 0.005(3) -0.002(2) 0.011(3)
C17 0.048(5) 0.045(5) 0.020(4) 0.002(3) -0.002(3) 0.029(4)
N5 0.017(3) 0.019(3) 0.022(3) 0.003(2) 0.000(2) -0.002(2)
C18 0.043(4) 0.044(5) 0.021(4) -0.001(3) -0.004(3) 0.004(4)

loop_
_atom_type_symbol
_atom_type_description
_atom_type_scat_dispersion_real
_atom_type_scat_dispersion_imag
_atom_type_scat_source
C C 0.0033 0.0016 'International Tables Vol C Tables 4.2.6.8 and 6.1.1.4'
H H 0.0000 0.0000 'International Tables Vol C Tables 4.2.6.8 and 6.1.1.4'
N N 0.0061 0.0033 'International Tables Vol C Tables 4.2.6.8 and 6.1.1.4'
O O 0.0106 0.0060 'International Tables Vol C Tables 4.2.6.8 and 6.1.1.4'
Cu Cu 0.3201 1.2651 'International Tables Vol C Tables 4.2.6.8 and 6.1.1.4'
Sb Sb -0.5866 1.5461 'International Tables Vol C Tables 4.2.6.8 and 6.1.1.4'
I I -0.4742 1.8119 'International Tables Vol C Tables 4.2.6.8 and 6.1.1.4'
Cl Cl 0.1484 0.1585 'International Tables Vol C Tables 4.2.6.8 and 6.1.1.4'

loop_
_geom_angle_atom_site_label_1
_geom_angle_atom_site_label_2
_geom_angle_atom_site_label_3
_geom_angle
_geom_angle_site_symmetry_1
_geom_angle_site_symmetry_3
O5 Sb1 O4 90.4(2) . .
O5 Sb1 O6 90.1(3) . .
O4 Sb1 O6 90.3(3) . .
O5 Sb1 O3 86.1(2) . .
O4 Sb1 O3 173.9(2) . .
O6 Sb1 O3 94.7(2) . .
O5 Sb1 O1 96.8(2) . .
O4 Sb1 O1 87.1(2) . .
O6 Sb1 O1 172.7(3) . .
O3 Sb1 O1 88.33(19) . .
O5 Sb1 O2 172.6(3) . .
O4 Sb1 O2 95.5(2) . .
O6 Sb1 O2 85.6(2) . .
O3 Sb1 O2 88.4(2) . .
O1 Sb1 O2 87.86(19) . .
Cu5 I2 Cu5 58.42(4) . 3_455
Cu5 I2 Cu4 63.02(3) . .
Cu5 I2 Cu4 55.32(3) 3_455 .
Cu4 I1 Cu4 61.31(3) . 3_455
Cu4 I1 Cu5 61.14(3) . .
Cu4 I1 Cu5 54.22(3) 3_455 .
N1 Cu4 Cu5 133.41(16) . 3_455
N1 Cu4 I1 110.58(16) . .
Cu5 Cu4 I1 115.38(4) 3_455 .
N1 Cu4 I1 106.45(15) . 3_455
Cu5 Cu4 I1 67.65(3) 3_455 3_455
I1 Cu4 I1 106.45(3) . 3_455
N1 Cu4 Cu4 153.50(16) . 3_455
Cu5 Cu4 Cu4 65.11(3) 3_455 3_455
I1 Cu4 Cu4 59.71(3) . 3_455
I1 Cu4 Cu4 58.97(3) 3_455 3_455
N1 Cu4 I2 99.27(16) . .
Cu5 Cu4 I2 61.15(3) 3_455 .
I1 Cu4 I2 106.34(3) . .
I1 Cu4 I2 127.13(3) 3_455 .
Cu4 Cu4 I2 107.10(2) 3_455 .
N1 Cu4 Cu5 147.27(16) . .
Cu5 Cu4 Cu5 57.86(5) 3_455 .
I1 Cu4 Cu5 63.92(3) . .
I1 Cu4 Cu5 105.91(3) 3_455 .
Cu4 Cu4 Cu5 54.69(3) 3_455 .
I2 Cu4 Cu5 56.21(3) . .
Cl1 Cu5 Cu4 123.91(6) . 3_455
Cl1 Cu5 Cu5 157.39(6) . 3_455
Cu4 Cu5 Cu5 66.54(4) 3_455 3_455
Cl1 Cu5 I2 117.93(6) . .
Cu4 Cu5 I2 116.40(4) 3_455 .
Cu5 Cu5 I2 62.17(4) 3_455 .
Cl1 Cu5 I2 105.06(5) . 3_455
Cu4 Cu5 I2 63.53(3) 3_455 3_455
Cu5 Cu5 I2 59.41(4) 3_455 3_455
I2 Cu5 I2 113.60(4) . 3_455
Cl1 Cu5 Cu6 49.35(5) . .
Cu4 Cu5 Cu6 131.78(6) 3_455 .
Cu5 Cu5 Cu6 141.99(6) 3_455 .
I2 Cu5 Cu6 80.56(3) . .
I2 Cu5 Cu6 153.75(5) 3_455 .
Cl1 Cu5 Cu4 146.33(6) . .
Cu4 Cu5 Cu4 60.20(4) 3_455 .
Cu5 Cu5 Cu4 55.60(3) 3_455 .
I2 Cu5 Cu4 60.76(3) . .
I2 Cu5 Cu4 105.34(4) 3_455 .
Cu6 Cu5 Cu4 100.87(5) . .
Cl1 Cu5 I1 96.76(6) . .
Cu4 Cu5 I1 58.13(3) 3_455 .
Cu5 Cu5 I1 105.30(2) 3_455 .
I2 Cu5 I1 102.85(4) . .
I2 Cu5 I1 120.22(4) 3_455 .
Cu6 Cu5 I1 74.52(4) . .
Cu4 Cu5 I1 54.93(3) . .
N2 Cu6 Cl1 173.7(2) 5_566 .
N2 Cu6 Cu5 131.61(18) 5_566 .
Cl1 Cu6 Cu5 54.54(5) . .
Cu6 Cl1 Cu5 76.11(6) . .
C9 O1 Sb1 116.8(4) . .
C8 O2 Sb1 116.2(5) . .
C19 O3 Sb1 116.4(5) . .
C11 O4 Sb1 117.3(4) . .
C7 N1 C3 116.2(6) . .
C7 N1 Cu4 118.3(4) . .
C3 N1 Cu4 125.4(4) . .
C12 O5 Sb1 117.0(4) . .
C1 C2 C3 120.2(6) . .
C13 O6 Sb1 116.9(4) . .
N1 C3 C2 123.1(6) . .
C2 C1 C6 116.4(6) . .
C2 C1 C4 124.0(5) . .
C6 C1 C4 119.5(5) . .
C19 C4 C1 107.6(6) . .
C19 C4 C9 111.9(7) . .
C1 C4 C9 113.4(5) . .
C19 C4 C8 108.1(7) . .
C1 C4 C8 111.7(6) . .
C9 C4 C8 104.0(7) . .
C14 C10 C11 113.2(5) . .
C14 C10 C13 105.8(5) . .
C11 C10 C13 108.1(5) . .
C14 C10 C12 110.9(5) . .
C11 C10 C12 108.7(5) . .
C13 C10 C12 110.0(5) . .
C5 C14 C15 115.5(6) . .
C5 C14 C10 120.1(6) . .
C15 C14 C10 124.4(6) . .
O4 C11 C10 113.0(5) . .
O5 C12 C10 113.3(5) . .
C16 C5 C14 121.0(7) . .
O6 C13 C10 114.5(5) . .
C17 C15 C14 120.6(7) . .
C7 C6 C1 119.4(6) . .
N1 C7 C6 124.6(6) . .
O2 C8 C4 113.8(7) . .
O1 C9 C4 116.7(7) . .
N2 C16 C5 123.1(7) . .
C16 N2 C17 116.0(6) . .
C16 N2 Cu6 123.6(5) . 5_566
C17 N2 Cu6 120.3(5) . 5_566
N2 C17 C15 123.7(7) . .
O3 C19 C4 114.5(7) . .

loop_
_geom_bond_atom_site_label_1
_geom_bond_atom_site_label_2
_geom_bond_distance
_geom_bond_site_symmetry_2
Sb1 O5 1.940(5) .
Sb1 O4 1.943(5) .
Sb1 O6 1.957(5) .
Sb1 O3 1.972(4) .
Sb1 O1 1.984(4) .
Sb1 O2 1.982(4) .
I2 Cu5 2.6319(11) .
I2 Cu5 2.7038(11) 3_455
I2 Cu4 2.7633(10) .
I1 Cu4 2.6373(9) .
I1 Cu4 2.6574(10) 3_455
I1 Cu5 2.8942(13) .
Cu4 N1 2.028(5) .
Cu4 Cu5 2.5385(13) 3_455
Cu4 I1 2.6574(10) 3_455
Cu4 Cu4 2.6996(16) 3_455
Cu4 Cu5 2.8221(13) .
Cu5 Cl1 2.2914(18) .
Cu5 Cu4 2.5385(13) 3_455
Cu5 Cu5 2.6048(18) 3_455
Cu5 I2 2.7038(11) 3_455
Cu5 Cu6 2.7310(14) .
Cu6 N2 1.908(6) 5_566
Cu6 Cl1 2.1344(18) .
O1 C9 1.393(9) .
O2 C8 1.418(10) .
O3 C19 1.403(10) .
O4 C11 1.423(7) .
N1 C7 1.333(9) .
N1 C3 1.337(8) .
O5 C12 1.413(8) .
C2 C1 1.381(8) .
C2 C3 1.393(9) .
O6 C13 1.394(8) .
C1 C6 1.399(9) .
C1 C4 1.526(8) .
C4 C19 1.512(11) .
C4 C9 1.504(10) .
C4 C8 1.535(11) .
C10 C14 1.520(8) .
C10 C11 1.541(9) .
C10 C13 1.553(8) .
C10 C12 1.544(9) .
C14 C5 1.386(9) .
C14 C15 1.392(9) .
C5 C16 1.382(10) .
C15 C17 1.369(10) .
C6 C7 1.374(10) .
C16 N2 1.339(11) .
N2 C17 1.349(11) .
N2 Cu6 1.908(6) 5_566
N5 C18 1.486(9) .
